data_4334008
loop_
_publ_author_name
'Yoichi Habata'
'Aya Taniguchi'
'Mari Ikeda'
'Takao Hiraoka'
'Noriko Matsuyama'
'Sakiko Otsuka'
'Shunsuke Kuwahara'

_publ_section_title
;
 Argentivorous Molecules Bearing Two Aromatic Side-Arms: Ag+-\p and CH-\p
 Interactions in the Solid State and in Solution
;
_journal_name_full 'Inorganic Chemistry'
_journal_page_first 2542
_journal_page_last 2549
_journal_paper_doi 10.1021/ic302511e
_journal_volume 52
_journal_year 2013
_chemical_formula_sum 'C31 H36 Ag F3 N4 O3 S'
_chemical_formula_weight 709.57
_chemical_name_systematic
; 
 ? 
;
_space_group_IT_number 15
_symmetry_cell_setting monoclinic
_symmetry_space_group_name_Hall '-C 2yc'
_symmetry_space_group_name_H-M 'C 1 2/c 1'
_atom_sites_solution_hydrogens geom
_atom_sites_solution_primary direct
_atom_sites_solution_secondary difmap
_audit_creation_method SHELXL-97
_cell_angle_alpha 90.00
_cell_angle_beta 107.748(3)
_cell_angle_gamma 90.00
_cell_formula_units_Z 4
_cell_length_a 13.298(2)
_cell_length_b 14.800(2)
_cell_length_c 17.760(3)
_cell_measurement_temperature 298
_cell_volume 3329.0(9)
_computing_cell_refinement 'Bruker SMART'
_computing_data_collection 'Bruker SMART'
_computing_data_reduction 'Bruker SAINT'
_computing_molecular_graphics 'Bruker SHELXTL'
_computing_publication_material 'Bruker SHELXTL'
_computing_structure_refinement 'SHELXL-97 (Sheldrick, 1997)'
_computing_structure_solution 'SHELXS-97 (Sheldrick, 1990)'
_diffrn_ambient_temperature 298
_diffrn_detector_area_resol_mean 8.366
_diffrn_measured_fraction_theta_full 0.994
_diffrn_measured_fraction_theta_max 0.994
_diffrn_measurement_device_type 'CCD area detector'
_diffrn_measurement_method 'phi and omega scans'
_diffrn_radiation_monochromator graphite
_diffrn_radiation_source 'fine-focus sealed tube'
_diffrn_radiation_type MoK\a
_diffrn_radiation_wavelength 0.71073
_diffrn_reflns_av_R_equivalents 0.0468
_diffrn_reflns_av_sigmaI/netI 0.0591
_diffrn_reflns_limit_h_max 17
_diffrn_reflns_limit_h_min -17
_diffrn_reflns_limit_k_max 16
_diffrn_reflns_limit_k_min -19
_diffrn_reflns_limit_l_max 23
_diffrn_reflns_limit_l_min -22
_diffrn_reflns_number 12224
_diffrn_reflns_theta_full 28.42
_diffrn_reflns_theta_max 28.41
_diffrn_reflns_theta_min 2.12
_exptl_absorpt_coefficient_mu 0.721
_exptl_absorpt_correction_T_max 0.9121
_exptl_absorpt_correction_T_min 0.6925
_exptl_absorpt_correction_type empirical
_exptl_absorpt_process_details 'SADABS, Sheldrick, 1996'
_exptl_crystal_colour colorless
_exptl_crystal_density_diffrn 1.416
_exptl_crystal_description block
_exptl_crystal_F_000 1456
_exptl_crystal_size_max 0.55
_exptl_crystal_size_mid 0.13
_exptl_crystal_size_min 0.13
_refine_diff_density_max 1.576
_refine_diff_density_min -3.114
_refine_diff_density_rms 0.168
_refine_ls_extinction_method none
_refine_ls_goodness_of_fit_ref 1.393
_refine_ls_hydrogen_treatment mixed
_refine_ls_matrix_type full
_refine_ls_number_parameters 235
_refine_ls_number_reflns 4165
_refine_ls_number_restraints 12
_refine_ls_restrained_S_all 1.395
_refine_ls_R_factor_all 0.1300
_refine_ls_R_factor_gt 0.1150
_refine_ls_shift/su_max 0.004
_refine_ls_shift/su_mean 0.000
_refine_ls_structure_factor_coef Fsqd
_refine_ls_weighting_details 'calc w=1/[\s^2^(Fo^2^)+(0.1076P)^2^+16.0013P] where P=(Fo^2^+2Fc^2^)/3'
_refine_ls_weighting_scheme calc
_refine_ls_wR_factor_gt 0.2698
_refine_ls_wR_factor_ref 0.2769
_reflns_number_gt 3702
_reflns_number_total 4165
_reflns_threshold_expression >2sigma(I)
_cod_data_source_file ic302511e_si_002_05.cif
_cod_data_source_block 5a_AgOTf
_cod_database_code 4334008

loop_
_symmetry_equiv_pos_as_xyz
'x, y, z'
'-x, y, -z+1/2'
'x+1/2, y+1/2, z'
'-x+1/2, y+1/2, -z+1/2'
'-x, -y, -z'
'x, -y, z-1/2'
'-x+1/2, -y+1/2, -z'
'x+1/2, -y+1/2, z-1/2'

loop_
_atom_site_label
_atom_site_type_symbol
_atom_site_fract_x
_atom_site_fract_y
_atom_site_fract_z
_atom_site_U_iso_or_equiv
_atom_site_adp_type
_atom_site_occupancy
_atom_site_symmetry_multiplicity
_atom_site_calc_flag
_atom_site_refinement_flags
Ag1 Ag 0.0000 0.09877(5) 0.2500 0.0410(3) Uani 1 2 d S
N1 N 0.0458(6) 0.1838(5) 0.3812(4) 0.0533(17) Uani 1 1 d .
N2 N -0.1543(7) 0.1855(7) 0.2455(5) 0.064(2) Uani 1 1 d .
C1 C -0.0332(11) 0.2560(7) 0.3687(7) 0.078(3) Uani 1 1 d .
H1A H -0.0149 0.3040 0.3380 0.094 Uiso 1 1 calc R
H1B H -0.0321 0.2809 0.4194 0.094 Uiso 1 1 calc R
C2 C -0.1446(10) 0.2217(9) 0.3253(7) 0.082(3) Uani 1 1 d .
H2A H -0.1632 0.1746 0.3567 0.098 Uiso 1 1 calc R
H2B H -0.1944 0.2709 0.3203 0.098 Uiso 1 1 calc R
C3 C -0.1635(9) 0.2577(8) 0.1854(6) 0.072(3) Uani 1 1 d .
H3A H -0.1097 0.3032 0.2065 0.087 Uiso 1 1 calc R
H3B H -0.2320 0.2867 0.1743 0.087 Uiso 1 1 calc R
C4 C 0.1512(9) 0.2205(7) 0.3900(6) 0.069(3) Uani 1 1 d .
H4A H 0.2030 0.1731 0.4094 0.082 Uiso 1 1 calc R
H4B H 0.1659 0.2681 0.4294 0.082 Uiso 1 1 calc R
C5 C 0.0465(9) 0.1307(7) 0.4515(5) 0.064(2) Uani 1 1 d .
H5A H -0.0258 0.1187 0.4499 0.077 Uiso 1 1 calc R
H5B H 0.0791 0.1665 0.4984 0.077 Uiso 1 1 calc R
C6 C 0.1049(8) 0.0416(7) 0.4585(6) 0.064(2) Uani 1 1 d .
C7 C 0.2017(10) 0.0298(9) 0.5133(7) 0.083(3) Uani 1 1 d .
H7 H 0.2325 0.0768 0.5473 0.100 Uiso 1 1 calc R
C8 C 0.2550(12) -0.0537(12) 0.5184(10) 0.103(5) Uani 1 1 d .
H8 H 0.3212 -0.0604 0.5555 0.124 Uiso 1 1 calc R
C9 C 0.2137(13) -0.1220(10) 0.4723(10) 0.098(4) Uani 1 1 d .
H9 H 0.2518 -0.1754 0.4759 0.118 Uiso 1 1 calc R
C10 C 0.1136(12) -0.1154(8) 0.4182(8) 0.080(3) Uani 1 1 d .
C11 C 0.0627(14) -0.1900(9) 0.3756(9) 0.094(4) Uani 1 1 d .
H11 H 0.0978 -0.2452 0.3825 0.112 Uiso 1 1 calc R
C12 C -0.0352(17) -0.1846(10) 0.3252(9) 0.110(6) Uani 1 1 d .
H12 H -0.0672 -0.2356 0.2975 0.133 Uiso 1 1 calc R
C13 C -0.0904(12) -0.1006(10) 0.3139(8) 0.091(4) Uani 1 1 d .
H13 H -0.1577 -0.0969 0.2780 0.110 Uiso 1 1 calc R
C14 C -0.0455(8) -0.0260(7) 0.3552(5) 0.063(2) Uani 1 1 d .
H14 H -0.0823 0.0284 0.3475 0.075 Uiso 1 1 calc R
C15 C 0.0582(8) -0.0312(7) 0.4103(5) 0.060(2) Uani 1 1 d .
S1 S 0.4339(5) 0.0406(4) 0.2710(4) 0.0747(14) Uani 0.50 1 d PD
F1 F 0.476(2) -0.0227(13) 0.4084(9) 0.151(9) Uani 0.50 1 d PD
F2 F 0.3240(17) -0.014(2) 0.3510(14) 0.186(12) Uani 0.50 1 d PD
F3 F 0.402(2) 0.0908(16) 0.3955(11) 0.159(10) Uani 0.50 1 d PD
O1 O 0.349(2) 0.0936(17) 0.2304(13) 0.22(2) Uani 0.50 1 d PD
O2 O 0.5314(17) 0.0857(15) 0.2917(13) 0.124(8) Uani 0.50 1 d PD
O3 O 0.441(2) -0.0442(13) 0.2403(14) 0.156(12) Uani 0.50 1 d PD
C16 C 0.4082(15) 0.0212(12) 0.3636(14) 0.085(7) Uani 0.50 1 d PD
H2 H -0.199(9) 0.142(8) 0.229(7) 0.07(3) Uiso 1 1 d .

loop_
_atom_site_aniso_label
_atom_site_aniso_U_11
_atom_site_aniso_U_22
_atom_site_aniso_U_33
_atom_site_aniso_U_23
_atom_site_aniso_U_13
_atom_site_aniso_U_12
Ag1 0.0425(4) 0.0369(4) 0.0461(5) 0.000 0.0174(3) 0.000
N1 0.073(5) 0.049(4) 0.042(4) -0.003(3) 0.023(3) -0.007(3)
N2 0.060(5) 0.072(6) 0.063(5) -0.007(4) 0.022(4) 0.017(4)
C1 0.120(10) 0.059(6) 0.062(6) -0.014(5) 0.039(6) 0.011(6)
C2 0.102(9) 0.088(8) 0.067(7) -0.001(6) 0.042(6) 0.037(7)
C3 0.086(7) 0.072(6) 0.057(6) 0.002(5) 0.018(5) 0.035(5)
C4 0.083(7) 0.064(6) 0.054(5) -0.003(4) 0.014(5) -0.028(5)
C5 0.085(7) 0.069(6) 0.041(4) -0.002(4) 0.023(4) -0.012(5)
C6 0.076(6) 0.066(6) 0.049(5) 0.017(4) 0.019(4) -0.011(5)
C7 0.088(8) 0.100(9) 0.056(6) 0.020(6) 0.014(6) -0.017(7)
C8 0.078(8) 0.119(12) 0.103(11) 0.051(10) 0.013(7) 0.007(8)
C9 0.105(11) 0.084(9) 0.109(11) 0.046(8) 0.039(9) 0.022(8)
C10 0.116(10) 0.063(7) 0.078(7) 0.022(5) 0.053(7) 0.001(6)
C11 0.146(13) 0.063(7) 0.085(9) 0.008(6) 0.055(9) 0.010(8)
C12 0.190(18) 0.088(10) 0.075(9) -0.024(7) 0.072(11) -0.054(11)
C13 0.107(10) 0.098(10) 0.082(8) -0.019(7) 0.048(7) -0.041(8)
C14 0.075(6) 0.071(6) 0.048(5) 0.004(4) 0.027(5) -0.026(5)
C15 0.080(6) 0.060(5) 0.048(5) 0.017(4) 0.033(5) -0.008(4)
S1 0.079(3) 0.064(3) 0.084(4) 0.000(3) 0.030(3) 0.016(3)
F1 0.26(3) 0.104(14) 0.092(13) 0.026(10) 0.048(16) 0.020(16)
F2 0.096(15) 0.24(3) 0.21(3) -0.04(2) 0.027(16) -0.040(17)
F3 0.21(3) 0.18(2) 0.110(15) 0.063(15) 0.087(16) 0.079(19)
O1 0.13(2) 0.22(3) 0.22(3) -0.13(3) -0.06(2) 0.13(2)
O2 0.14(2) 0.124(17) 0.131(17) -0.032(13) 0.067(16) -0.052(14)
O3 0.25(4) 0.094(15) 0.13(2) -0.012(15) 0.06(3) 0.058(16)
C16 0.13(2) 0.059(13) 0.082(17) 0.007(12) 0.050(17) 0.011(14)

loop_
_atom_type_symbol
_atom_type_description
_atom_type_scat_dispersion_real
_atom_type_scat_dispersion_imag
_atom_type_scat_source
C C 0.0033 0.0016 'International Tables Vol C Tables 4.2.6.8 and 6.1.1.4'
H H 0.0000 0.0000 'International Tables Vol C Tables 4.2.6.8 and 6.1.1.4'
N N 0.0061 0.0033 'International Tables Vol C Tables 4.2.6.8 and 6.1.1.4'
O O 0.0106 0.0060 'International Tables Vol C Tables 4.2.6.8 and 6.1.1.4'
F F 0.0171 0.0103 'International Tables Vol C Tables 4.2.6.8 and 6.1.1.4'
S S 0.1246 0.1234 'International Tables Vol C Tables 4.2.6.8 and 6.1.1.4'
Ag Ag -0.8971 1.1015 'International Tables Vol C Tables 4.2.6.8 and 6.1.1.4'

loop_
_geom_angle_atom_site_label_1
_geom_angle_atom_site_label_2
_geom_angle_atom_site_label_3
_geom_angle
_geom_angle_site_symmetry_1
_geom_angle_site_symmetry_3
N2 Ag1 N2 115.3(5) 2 .
N2 Ag1 N1 75.1(3) 2 .
N2 Ag1 N1 74.4(3) . .
N2 Ag1 N1 74.4(3) 2 2
N2 Ag1 N1 75.1(3) . 2
N1 Ag1 N1 120.9(3) . 2
C4 N1 C1 111.3(8) . .
C4 N1 C5 110.3(8) . .
C1 N1 C5 109.7(8) . .
C4 N1 Ag1 103.6(5) . .
C1 N1 Ag1 105.1(6) . .
C5 N1 Ag1 116.7(5) . .
C2 N2 C3 112.9(9) . .
C2 N2 Ag1 109.7(6) . .
C3 N2 Ag1 106.9(6) . .
C2 N2 H2 117(8) . .
C3 N2 H2 113(8) . .
Ag1 N2 H2 96(8) . .
N1 C1 C2 111.9(9) . .
N1 C1 H1A 109.2 . .
C2 C1 H1A 109.2 . .
N1 C1 H1B 109.2 . .
C2 C1 H1B 109.2 . .
H1A C1 H1B 107.9 . .
N2 C2 C1 112.8(9) . .
N2 C2 H2A 109.0 . .
C1 C2 H2A 109.0 . .
N2 C2 H2B 109.0 . .
C1 C2 H2B 109.0 . .
H2A C2 H2B 107.8 . .
N2 C3 C4 111.6(8) . 2
N2 C3 H3A 109.3 . .
C4 C3 H3A 109.3 2 .
N2 C3 H3B 109.3 . .
C4 C3 H3B 109.3 2 .
H3A C3 H3B 108.0 . .
N1 C4 C3 113.7(8) . 2
N1 C4 H4A 108.8 . .
C3 C4 H4A 108.8 2 .
N1 C4 H4B 108.8 . .
C3 C4 H4B 108.8 2 .
H4A C4 H4B 107.7 . .
N1 C5 C6 113.8(8) . .
N1 C5 H5A 108.8 . .
C6 C5 H5A 108.8 . .
N1 C5 H5B 108.8 . .
C6 C5 H5B 108.8 . .
H5A C5 H5B 107.7 . .
C7 C6 C15 119.0(11) . .
C7 C6 C5 121.0(10) . .
C15 C6 C5 120.0(9) . .
C6 C7 C8 120.1(13) . .
C6 C7 H7 120.0 . .
C8 C7 H7 120.0 . .
C9 C8 C7 121.8(14) . .
C9 C8 H8 119.1 . .
C7 C8 H8 119.1 . .
C8 C9 C10 120.6(14) . .
C8 C9 H9 119.7 . .
C10 C9 H9 119.7 . .
C9 C10 C11 121.6(13) . .
C9 C10 C15 119.0(12) . .
C11 C10 C15 119.2(13) . .
C12 C11 C10 121.9(13) . .
C12 C11 H11 119.0 . .
C10 C11 H11 119.0 . .
C11 C12 C13 119.9(13) . .
C11 C12 H12 120.0 . .
C13 C12 H12 120.0 . .
C14 C13 C12 120.7(15) . .
C14 C13 H13 119.7 . .
C12 C13 H13 119.7 . .
C13 C14 C15 120.0(12) . .
C13 C14 H14 120.0 . .
C15 C14 H14 120.0 . .
C6 C15 C14 122.3(10) . .
C6 C15 C10 119.4(11) . .
C14 C15 C10 118.2(10) . .
O3 S1 O1 116.8(16) . .
O3 S1 O2 111.8(16) . .
O1 S1 O2 114.1(18) . .
O3 S1 O2 92.3(13) . 2_655
O1 S1 O2 75.3(16) . 2_655
O2 S1 O2 60.7(18) . 2_655
O3 S1 C16 105.6(11) . .
O1 S1 C16 102.3(11) . .
O2 S1 C16 104.6(10) . .
O2 S1 C16 160.6(12) 2_655 .
O3 S1 S1 72.5(12) . 2_655
O1 S1 S1 116.9(14) . 2_655
O2 S1 S1 44.8(9) . 2_655
O2 S1 S1 41.7(7) 2_655 2_655
C16 S1 S1 137.2(7) . 2_655
O3 S1 O3 44.5(17) . 2_655
O1 S1 O3 144.9(11) . 2_655
O2 S1 O3 67.7(12) . 2_655
O2 S1 O3 76.4(10) 2_655 2_655
C16 S1 O3 111.2(9) . 2_655
S1 S1 O3 37.9(5) 2_655 2_655
S1 O1 O2 55.0(10) . 2_655
S1 O2 O2 62.5(14) . 2_655
S1 O2 S1 93.6(12) . 2_655
O2 O2 S1 56.8(11) 2_655 2_655
S1 O2 O1 143.2(18) . 2_655
O2 O2 O1 93(2) 2_655 2_655
S1 O2 O1 49.7(11) 2_655 2_655
S1 O3 O3 95.6(15) . 2_655
S1 O3 S1 69.6(11) . 2_655
O3 O3 S1 39.8(6) 2_655 2_655
F3 C16 F2 106(3) . .
F3 C16 F1 107(2) . .
F2 C16 F1 111(3) . .
F3 C16 S1 110.9(16) . .
F2 C16 S1 109.0(17) . .
F1 C16 S1 112.4(16) . .

loop_
_geom_bond_atom_site_label_1
_geom_bond_atom_site_label_2
_geom_bond_distance
_geom_bond_site_symmetry_2
Ag1 N2 2.400(8) 2
Ag1 N2 2.400(8) .
Ag1 N1 2.552(7) .
Ag1 N1 2.552(7) 2
N1 C4 1.466(12) .
N1 C1 1.467(14) .
N1 C5 1.473(11) .
N2 C2 1.484(14) .
N2 C3 1.489(14) .
N2 H2 0.86(11) .
C1 C2 1.533(18) .
C1 H1A 0.9700 .
C1 H1B 0.9700 .
C2 H2A 0.9700 .
C2 H2B 0.9700 .
C3 C4 1.503(14) 2
C3 H3A 0.9700 .
C3 H3B 0.9700 .
C4 C3 1.503(14) 2
C4 H4A 0.9700 .
C4 H4B 0.9700 .
C5 C6 1.516(15) .
C5 H5A 0.9700 .
C5 H5B 0.9700 .
C6 C7 1.368(15) .
C6 C15 1.397(14) .
C7 C8 1.41(2) .
C7 H7 0.9300 .
C8 C9 1.31(2) .
C8 H8 0.9300 .
C9 C10 1.39(2) .
C9 H9 0.9300 .
C10 C11 1.391(19) .
C10 C15 1.433(15) .
C11 C12 1.34(2) .
C11 H11 0.9300 .
C12 C13 1.43(2) .
C12 H12 0.9300 .
C13 C14 1.358(16) .
C13 H13 0.9300 .
C14 C15 1.429(15) .
C14 H14 0.9300 .
S1 O3 1.381(16) .
S1 O1 1.384(15) .
S1 O2 1.404(16) .
S1 O2 1.49(2) 2_655
S1 C16 1.80(3) .
S1 S1 2.108(12) 2_655
S1 O3 2.15(3) 2_655
F1 C16 1.196(18) .
F2 C16 1.190(18) .
F3 C16 1.189(18) .
O1 O2 1.76(4) 2_655
O2 O2 1.46(4) 2_655
O2 S1 1.49(2) 2_655
O2 O1 1.76(4) 2_655
O3 O3 1.51(6) 2_655
O3 S1 2.15(3) 2_655
